data_7105983
loop_
_publ_author_name
'Lingling Rong'
'Qiancai Liu'
'Yingbo Shi'
'Jie Tang'

_publ_section_title
;
 Fluoradenes via palladium-catalyzed intramolecular arylation
;
_journal_name_full Chem.Commun.
_journal_page_first 2155
_journal_paper_doi 10.1039/c0cc05004k
_journal_volume 47
_journal_year 2011
_chemical_formula_sum 'C37 H31 N'
_chemical_formula_weight 489.63
_chemical_name_systematic
;
?
;
_space_group_IT_number 15
_symmetry_cell_setting monoclinic
_symmetry_space_group_name_Hall '-C 2yc'
_symmetry_space_group_name_H-M 'C 1 2/c 1'
_atom_sites_solution_hydrogens geom
_atom_sites_solution_primary direct
_atom_sites_solution_secondary difmap
_audit_creation_method SHELXL-97
_cell_angle_alpha 90.00
_cell_angle_beta 112.2090(10)
_cell_angle_gamma 90.00
_cell_formula_units_Z 8
_cell_length_a 28.2705(10)
_cell_length_b 12.8474(5)
_cell_length_c 15.7041(6)
_cell_measurement_temperature 173(2)
_cell_volume 5280.6(3)
_computing_structure_refinement 'SHELXL-97 (Sheldrick, 1997)'
_computing_structure_solution 'SHELXS-97 (Sheldrick, 1990)'
_diffrn_ambient_temperature 173(2)
_diffrn_measured_fraction_theta_full 0.995
_diffrn_measured_fraction_theta_max 0.995
_diffrn_radiation_monochromator graphite
_diffrn_radiation_source 'fine-focus sealed tube'
_diffrn_radiation_type MoK\a
_diffrn_radiation_wavelength 0.71073
_diffrn_reflns_av_R_equivalents 0.0283
_diffrn_reflns_av_sigmaI/netI 0.0189
_diffrn_reflns_limit_h_max 33
_diffrn_reflns_limit_h_min -33
_diffrn_reflns_limit_k_max 15
_diffrn_reflns_limit_k_min -15
_diffrn_reflns_limit_l_max 17
_diffrn_reflns_limit_l_min -18
_diffrn_reflns_number 30006
_diffrn_reflns_theta_full 25.01
_diffrn_reflns_theta_max 25.01
_diffrn_reflns_theta_min 1.77
_exptl_absorpt_coefficient_mu 0.070
_exptl_absorpt_correction_T_max 0.9778
_exptl_absorpt_correction_T_min 0.9684
_exptl_absorpt_correction_type multi-scan
_exptl_crystal_colour colorless
_exptl_crystal_density_diffrn 1.232
_exptl_crystal_density_method 'not measured'
_exptl_crystal_description block
_exptl_crystal_F_000 2080
_exptl_crystal_size_max 0.46
_exptl_crystal_size_mid 0.44
_exptl_crystal_size_min 0.32
_refine_diff_density_max 0.737
_refine_diff_density_min -0.545
_refine_diff_density_rms 0.061
_refine_ls_extinction_method none
_refine_ls_goodness_of_fit_ref 1.045
_refine_ls_hydrogen_treatment constr
_refine_ls_matrix_type full
_refine_ls_number_parameters 343
_refine_ls_number_reflns 4640
_refine_ls_number_restraints 0
_refine_ls_restrained_S_all 1.045
_refine_ls_R_factor_all 0.0987
_refine_ls_R_factor_gt 0.0808
_refine_ls_shift/su_max 0.000
_refine_ls_shift/su_mean 0.000
_refine_ls_structure_factor_coef Fsqd
_refine_ls_weighting_details 'calc w=1/[\s^2^(Fo^2^)+(0.0973P)^2^+16.8115P] where P=(Fo^2^+2Fc^2^)/3'
_refine_ls_weighting_scheme calc
_refine_ls_wR_factor_gt 0.2111
_refine_ls_wR_factor_ref 0.2323
_reflns_number_gt 3660
_reflns_number_total 4640
_reflns_threshold_expression >2sigma(I)
_cod_data_source_file C0CC05004K.TXT
_cod_data_source_block z2
_cod_depositor_comments
;
The following automatic conversions were performed:

'_symmetry_cell_setting' value 'Monoclinic' changed to 'monoclinic'
according to the built-in table from CIF Core dictionary named
'cif_core.dic' version 2.4.1 from 2010-06-29.

Automatic conversion script
Id: cif_fix_values 1646 2011-03-28 12:23:43Z adriana 
;
_cod_original_sg_symbol_H-M C2/c
_cod_database_code 7105983

loop_
_symmetry_equiv_pos_as_xyz
'x, y, z'
'-x, y, -z+1/2'
'x+1/2, y+1/2, z'
'-x+1/2, y+1/2, -z+1/2'
'-x, -y, -z'
'x, -y, z-1/2'
'-x+1/2, -y+1/2, -z'
'x+1/2, -y+1/2, z-1/2'

loop_
_atom_site_label
_atom_site_type_symbol
_atom_site_fract_x
_atom_site_fract_y
_atom_site_fract_z
_atom_site_U_iso_or_equiv
_atom_site_adp_type
_atom_site_occupancy
_atom_site_symmetry_multiplicity
_atom_site_calc_flag
_atom_site_refinement_flags
_atom_site_disorder_assembly
_atom_site_disorder_group
N1 N -0.00058(11) 0.3339(2) -0.0522(2) 0.0542(8) Uani 1 1 d . . .
C1 C 0.14233(11) 0.7962(3) -0.0044(2) 0.0417(7) Uani 1 1 d . . .
C2 C 0.12660(13) 0.8962(3) 0.0055(2) 0.0492(8) Uani 1 1 d . . .
H2A H 0.1395 0.9297 0.0637 0.059 Uiso 1 1 calc R . .
C3 C 0.09191(14) 0.9466(3) -0.0703(3) 0.0581(10) Uani 1 1 d . . .
H3A H 0.0806 1.0147 -0.0640 0.070 Uiso 1 1 calc R . .
C4 C 0.07354(14) 0.8977(3) -0.1558(3) 0.0599(10) Uani 1 1 d . . .
H4A H 0.0510 0.9343 -0.2079 0.072 Uiso 1 1 calc R . .
C5 C 0.08771(13) 0.7960(3) -0.1662(2) 0.0520(9) Uani 1 1 d . . .
H5A H 0.0742 0.7625 -0.2244 0.062 Uiso 1 1 calc R . .
C6 C 0.12164(12) 0.7447(3) -0.0906(2) 0.0433(7) Uani 1 1 d . . .
C7 C 0.14192(12) 0.6329(2) -0.0796(2) 0.0412(7) Uani 1 1 d . . .
C8 C 0.18572(11) 0.6438(2) 0.01085(19) 0.0376(7) Uani 1 1 d . . .
C9 C 0.18495(11) 0.7331(2) 0.0588(2) 0.0401(7) Uani 1 1 d . . .
C10 C 0.22917(13) 0.7554(3) 0.1356(2) 0.0442(8) Uani 1 1 d . . .
H10A H 0.2302 0.8128 0.1745 0.053 Uiso 1 1 calc R . .
C11 C 0.27113(12) 0.6920(3) 0.1533(2) 0.0460(8) Uani 1 1 d . . .
H11A H 0.3001 0.7035 0.2082 0.055 Uiso 1 1 calc R . .
C12 C 0.27325(12) 0.6119(3) 0.0950(2) 0.0456(8) Uani 1 1 d . . .
H12A H 0.3039 0.5739 0.1067 0.055 Uiso 1 1 calc R . .
C13 C 0.22890(12) 0.5891(2) 0.0190(2) 0.0409(7) Uani 1 1 d . . .
C14 C 0.21815(13) 0.5427(2) -0.0729(2) 0.0441(8) Uani 1 1 d . . .
C15 C 0.17017(13) 0.5790(2) -0.1341(2) 0.0451(8) Uani 1 1 d . . .
C16 C 0.15395(16) 0.5567(3) -0.2272(2) 0.0579(10) Uani 1 1 d . . .
H16A H 0.1217 0.5803 -0.2691 0.069 Uiso 1 1 calc R . .
C17 C 0.1864(2) 0.4984(3) -0.2576(3) 0.0731(13) Uani 1 1 d . . .
H17A H 0.1763 0.4841 -0.3214 0.088 Uiso 1 1 calc R . .
C18 C 0.23256(19) 0.4613(3) -0.1974(3) 0.0693(12) Uani 1 1 d . . .
H18A H 0.2533 0.4206 -0.2201 0.083 Uiso 1 1 calc R . .
C19 C 0.24905(15) 0.4826(3) -0.1045(3) 0.0576(10) Uani 1 1 d . . .
H19A H 0.2809 0.4566 -0.0630 0.069 Uiso 1 1 calc R . .
C20 C 0.02126(15) 0.1681(3) 0.0395(3) 0.0567(9) Uani 1 1 d . . .
H20A H -0.0130 0.1451 0.0231 0.068 Uiso 1 1 calc R . .
C21 C 0.06107(17) 0.1106(3) 0.0962(3) 0.0618(10) Uani 1 1 d . . .
H21A H 0.0543 0.0462 0.1193 0.074 Uiso 1 1 calc R . .
C22 C 0.11156(16) 0.1434(3) 0.1215(3) 0.0591(9) Uani 1 1 d . . .
H22A H 0.1385 0.1015 0.1615 0.071 Uiso 1 1 calc R . .
C23 C 0.12279(14) 0.2361(3) 0.0890(2) 0.0510(8) Uani 1 1 d . . .
H23A H 0.1572 0.2582 0.1062 0.061 Uiso 1 1 calc R . .
C24 C 0.08311(12) 0.2968(3) 0.0309(2) 0.0440(8) Uani 1 1 d . . .
C25 C 0.03215(13) 0.2621(3) 0.0061(2) 0.0479(8) Uani 1 1 d . . .
C26 C 0.02814(12) 0.4145(3) -0.0669(2) 0.0484(8) Uani 1 1 d . . .
C27 C 0.08027(12) 0.3948(2) -0.0166(2) 0.0414(7) Uani 1 1 d . . .
C28 C 0.11662(12) 0.4657(2) -0.0211(2) 0.0415(7) Uani 1 1 d . . .
H28A H 0.1520 0.4529 0.0119 0.050 Uiso 1 1 calc R . .
C29 C 0.10096(12) 0.5553(3) -0.0739(2) 0.0430(7) Uani 1 1 d . . .
C30 C 0.04897(13) 0.5726(3) -0.1229(2) 0.0559(9) Uani 1 1 d . . .
H30A H 0.0385 0.6339 -0.1591 0.067 Uiso 1 1 calc R . .
C31 C 0.01212(13) 0.5027(3) -0.1204(3) 0.0608(10) Uani 1 1 d . . .
H31A H -0.0231 0.5151 -0.1545 0.073 Uiso 1 1 calc R . .
C32 C -0.05527(15) 0.3230(4) -0.0984(4) 0.0853(15) Uani 1 1 d . . .
H32A H -0.0717 0.3924 -0.1095 0.102 Uiso 1 1 calc R . .
H32B H -0.0692 0.2821 -0.0598 0.102 Uiso 1 1 calc R . .
C33 C -0.0669(2) 0.2625(8) -0.1975(6) 0.170(4) Uani 1 1 d . . .
H33A H -0.0501 0.3012 -0.2329 0.204 Uiso 1 1 calc R . .
H33B H -0.0516 0.1921 -0.1850 0.204 Uiso 1 1 calc R . .
C34 C -0.1194(3) 0.2533(7) -0.2515(6) 0.150(3) Uani 1 1 d . . .
H34A H -0.1344 0.3234 -0.2690 0.179 Uiso 1 1 calc R . .
H34B H -0.1369 0.2187 -0.2153 0.179 Uiso 1 1 calc R . .
C35 C -0.1271(5) 0.1913(7) -0.3362(6) 0.192(5) Uani 1 1 d . . .
H35A H -0.1218 0.1163 -0.3212 0.230 Uiso 1 1 calc R . .
H35B H -0.1027 0.2136 -0.3642 0.230 Uiso 1 1 calc R . .
C36 C -0.1822(3) 0.2114(9) -0.4025(6) 0.149(3) Uani 1 1 d . . .
H36A H -0.1856 0.2870 -0.4154 0.179 Uiso 1 1 calc R . .
H36B H -0.1869 0.1760 -0.4612 0.179 Uiso 1 1 calc R . .
C37 C -0.2259(3) 0.1794(6) -0.3758(5) 0.141(3) Uani 1 1 d . . .
H37A H -0.2583 0.1983 -0.4250 0.212 Uiso 1 1 calc R . .
H37B H -0.2230 0.2151 -0.3189 0.212 Uiso 1 1 calc R . .
H37C H -0.2248 0.1039 -0.3660 0.212 Uiso 1 1 calc R . .

loop_
_atom_site_aniso_label
_atom_site_aniso_U_11
_atom_site_aniso_U_22
_atom_site_aniso_U_33
_atom_site_aniso_U_23
_atom_site_aniso_U_13
_atom_site_aniso_U_12
N1 0.0418(15) 0.0576(18) 0.0679(19) -0.0050(15) 0.0260(14) -0.0202(13)
C1 0.0421(16) 0.0474(18) 0.0435(17) -0.0015(14) 0.0251(14) -0.0145(14)
C2 0.0525(19) 0.0494(19) 0.058(2) -0.0040(16) 0.0355(17) -0.0142(15)
C3 0.055(2) 0.054(2) 0.079(3) 0.0068(19) 0.040(2) -0.0045(17)
C4 0.048(2) 0.063(2) 0.070(2) 0.0163(19) 0.0239(18) -0.0049(17)
C5 0.0470(18) 0.060(2) 0.0485(19) 0.0067(16) 0.0177(15) -0.0151(16)
C6 0.0437(17) 0.0474(18) 0.0439(17) -0.0009(14) 0.0224(14) -0.0166(14)
C7 0.0431(16) 0.0470(17) 0.0357(15) -0.0037(13) 0.0174(13) -0.0157(14)
C8 0.0415(16) 0.0438(16) 0.0341(15) -0.0034(12) 0.0217(13) -0.0169(13)
C9 0.0463(17) 0.0458(17) 0.0376(16) -0.0050(13) 0.0263(14) -0.0179(14)
C10 0.0564(19) 0.0476(17) 0.0343(15) -0.0062(13) 0.0236(14) -0.0219(15)
C11 0.0465(18) 0.0552(19) 0.0360(16) 0.0018(14) 0.0154(14) -0.0204(15)
C12 0.0426(17) 0.0499(18) 0.0479(18) 0.0046(15) 0.0212(14) -0.0134(14)
C13 0.0454(17) 0.0422(16) 0.0423(16) -0.0016(13) 0.0249(14) -0.0153(13)
C14 0.0530(18) 0.0422(17) 0.0469(18) -0.0046(14) 0.0299(15) -0.0177(14)
C15 0.061(2) 0.0415(17) 0.0403(16) -0.0080(14) 0.0277(15) -0.0233(15)
C16 0.078(2) 0.056(2) 0.0420(18) -0.0098(16) 0.0262(18) -0.0288(19)
C17 0.117(4) 0.068(3) 0.056(2) -0.027(2) 0.057(3) -0.042(3)
C18 0.097(3) 0.059(2) 0.077(3) -0.022(2) 0.060(3) -0.022(2)
C19 0.072(2) 0.0464(19) 0.072(2) -0.0116(17) 0.048(2) -0.0182(17)
C20 0.064(2) 0.058(2) 0.062(2) -0.0095(18) 0.0393(19) -0.0241(18)
C21 0.088(3) 0.052(2) 0.059(2) -0.0059(18) 0.044(2) -0.025(2)
C22 0.077(3) 0.051(2) 0.051(2) -0.0010(16) 0.0272(19) -0.0119(18)
C23 0.055(2) 0.053(2) 0.0482(19) -0.0058(16) 0.0228(16) -0.0148(16)
C24 0.0502(18) 0.0488(18) 0.0408(16) -0.0099(14) 0.0262(14) -0.0177(15)
C25 0.0531(19) 0.0518(19) 0.0502(19) -0.0106(15) 0.0322(16) -0.0184(16)
C26 0.0442(18) 0.0538(19) 0.0512(19) -0.0078(16) 0.0225(15) -0.0186(15)
C27 0.0423(16) 0.0472(17) 0.0382(16) -0.0079(13) 0.0190(13) -0.0150(14)
C28 0.0394(16) 0.0486(18) 0.0386(16) -0.0070(14) 0.0169(13) -0.0147(13)
C29 0.0446(17) 0.0497(18) 0.0356(16) -0.0055(14) 0.0159(13) -0.0179(14)
C30 0.0473(19) 0.058(2) 0.054(2) 0.0062(17) 0.0097(16) -0.0153(16)
C31 0.0393(18) 0.065(2) 0.068(2) 0.0051(19) 0.0089(16) -0.0159(16)
C32 0.047(2) 0.090(3) 0.114(4) 0.007(3) 0.025(2) -0.030(2)
C33 0.075(4) 0.226(10) 0.174(8) -0.051(7) 0.008(4) -0.069(5)
C34 0.163(7) 0.151(7) 0.147(7) -0.012(6) 0.072(6) -0.011(6)
C35 0.376(18) 0.124(6) 0.118(6) -0.033(5) 0.144(9) 0.001(8)
C36 0.133(6) 0.202(9) 0.111(6) -0.032(6) 0.044(5) -0.009(6)
C37 0.186(8) 0.131(6) 0.129(6) -0.038(5) 0.085(6) -0.012(5)

loop_
_atom_type_symbol
_atom_type_description
_atom_type_scat_dispersion_real
_atom_type_scat_dispersion_imag
_atom_type_scat_source
C C 0.0033 0.0016 'International Tables Vol C Tables 4.2.6.8 and 6.1.1.4'
H H 0.0000 0.0000 'International Tables Vol C Tables 4.2.6.8 and 6.1.1.4'
N N 0.0061 0.0033 'International Tables Vol C Tables 4.2.6.8 and 6.1.1.4'

loop_
_geom_angle_atom_site_label_1
_geom_angle_atom_site_label_2
_geom_angle_atom_site_label_3
_geom_angle
_geom_angle_site_symmetry_1
_geom_angle_site_symmetry_3
_geom_angle_publ_flag
C25 N1 C26 108.8(3) . . ?
C25 N1 C32 126.1(3) . . ?
C26 N1 C32 124.9(3) . . ?
C2 C1 C6 120.3(3) . . ?
C2 C1 C9 130.3(3) . . ?
C6 C1 C9 108.7(3) . . ?
C3 C2 C1 119.3(3) . . ?
C3 C2 H2A 120.3 . . ?
C1 C2 H2A 120.3 . . ?
C2 C3 C4 120.2(4) . . ?
C2 C3 H3A 119.9 . . ?
C4 C3 H3A 119.9 . . ?
C3 C4 C5 121.1(4) . . ?
C3 C4 H4A 119.5 . . ?
C5 C4 H4A 119.5 . . ?
C6 C5 C4 118.9(3) . . ?
C6 C5 H5A 120.5 . . ?
C4 C5 H5A 120.5 . . ?
C5 C6 C1 120.0(3) . . ?
C5 C6 C7 130.8(3) . . ?
C1 C6 C7 109.2(3) . . ?
C8 C7 C6 99.2(2) . . ?
C8 C7 C15 98.8(2) . . ?
C6 C7 C15 127.7(3) . . ?
C8 C7 C29 111.8(2) . . ?
C6 C7 C29 110.6(3) . . ?
C15 C7 C29 107.3(2) . . ?
C13 C8 C9 124.9(3) . . ?
C13 C8 C7 115.4(3) . . ?
C9 C8 C7 114.7(3) . . ?
C8 C9 C10 116.7(3) . . ?
C8 C9 C1 105.5(3) . . ?
C10 C9 C1 134.5(3) . . ?
C11 C10 C9 118.2(3) . . ?
C11 C10 H10A 120.9 . . ?
C9 C10 H10A 120.9 . . ?
C10 C11 C12 123.5(3) . . ?
C10 C11 H11A 118.3 . . ?
C12 C11 H11A 118.3 . . ?
C11 C12 C13 117.9(3) . . ?
C11 C12 H12A 121.0 . . ?
C13 C12 H12A 121.0 . . ?
C8 C13 C12 116.9(3) . . ?
C8 C13 C14 105.5(3) . . ?
C12 C13 C14 134.7(3) . . ?
C19 C14 C15 120.8(3) . . ?
C19 C14 C13 130.2(3) . . ?
C15 C14 C13 108.7(3) . . ?
C16 C15 C14 119.9(3) . . ?
C16 C15 C7 130.2(3) . . ?
C14 C15 C7 109.7(3) . . ?
C15 C16 C17 118.1(4) . . ?
C15 C16 H16A 120.9 . . ?
C17 C16 H16A 120.9 . . ?
C18 C17 C16 121.7(4) . . ?
C18 C17 H17A 119.2 . . ?
C16 C17 H17A 119.2 . . ?
C17 C18 C19 120.8(4) . . ?
C17 C18 H18A 119.6 . . ?
C19 C18 H18A 119.6 . . ?
C18 C19 C14 118.7(4) . . ?
C18 C19 H19A 120.7 . . ?
C14 C19 H19A 120.7 . . ?
C21 C20 C25 118.1(3) . . ?
C21 C20 H20A 121.0 . . ?
C25 C20 H20A 121.0 . . ?
C20 C21 C22 121.8(3) . . ?
C20 C21 H21A 119.1 . . ?
C22 C21 H21A 119.1 . . ?
C23 C22 C21 120.7(4) . . ?
C23 C22 H22A 119.7 . . ?
C21 C22 H22A 119.7 . . ?
C22 C23 C24 119.1(3) . . ?
C22 C23 H23A 120.4 . . ?
C24 C23 H23A 120.4 . . ?
C23 C24 C25 119.3(3) . . ?
C23 C24 C27 134.4(3) . . ?
C25 C24 C27 106.2(3) . . ?
N1 C25 C20 129.8(3) . . ?
N1 C25 C24 109.2(3) . . ?
C20 C25 C24 121.0(4) . . ?
C31 C26 N1 129.4(3) . . ?
C31 C26 C27 121.5(3) . . ?
N1 C26 C27 109.1(3) . . ?
C28 C27 C26 119.3(3) . . ?
C28 C27 C24 134.0(3) . . ?
C26 C27 C24 106.7(3) . . ?
C29 C28 C27 119.8(3) . . ?
C29 C28 H28A 120.1 . . ?
C27 C28 H28A 120.1 . . ?
C28 C29 C30 119.5(3) . . ?
C28 C29 C7 119.3(3) . . ?
C30 C29 C7 121.2(3) . . ?
C31 C30 C29 121.8(3) . . ?
C31 C30 H30A 119.1 . . ?
C29 C30 H30A 119.1 . . ?
C26 C31 C30 118.1(3) . . ?
C26 C31 H31A 120.9 . . ?
C30 C31 H31A 120.9 . . ?
N1 C32 C33 108.1(4) . . ?
N1 C32 H32A 110.1 . . ?
C33 C32 H32A 110.1 . . ?
N1 C32 H32B 110.1 . . ?
C33 C32 H32B 110.1 . . ?
H32A C32 H32B 108.4 . . ?
C34 C33 C32 113.2(7) . . ?
C34 C33 H33A 108.9 . . ?
C32 C33 H33A 108.9 . . ?
C34 C33 H33B 108.9 . . ?
C32 C33 H33B 108.9 . . ?
H33A C33 H33B 107.7 . . ?
C33 C34 C35 110.3(9) . . ?
C33 C34 H34A 109.6 . . ?
C35 C34 H34A 109.6 . . ?
C33 C34 H34B 109.6 . . ?
C35 C34 H34B 109.6 . . ?
H34A C34 H34B 108.1 . . ?
C34 C35 C36 106.5(9) . . ?
C34 C35 H35A 110.4 . . ?
C36 C35 H35A 110.4 . . ?
C34 C35 H35B 110.4 . . ?
C36 C35 H35B 110.4 . . ?
H35A C35 H35B 108.6 . . ?
C37 C36 C35 119.7(8) . . ?
C37 C36 H36A 107.4 . . ?
C35 C36 H36A 107.4 . . ?
C37 C36 H36B 107.4 . . ?
C35 C36 H36B 107.4 . . ?
H36A C36 H36B 106.9 . . ?
C36 C37 H37A 109.5 . . ?
C36 C37 H37B 109.5 . . ?
H37A C37 H37B 109.5 . . ?
C36 C37 H37C 109.5 . . ?
H37A C37 H37C 109.5 . . ?
H37B C37 H37C 109.5 . . ?

loop_
_geom_bond_atom_site_label_1
_geom_bond_atom_site_label_2
_geom_bond_distance
_geom_bond_site_symmetry_2
_geom_bond_publ_flag
N1 C25 1.381(5) . ?
N1 C26 1.388(4) . ?
N1 C32 1.445(5) . ?
C1 C2 1.386(5) . ?
C1 C6 1.419(4) . ?
C1 C9 1.480(5) . ?
C2 C3 1.384(5) . ?
C2 H2A 0.9500 . ?
C3 C4 1.392(6) . ?
C3 H3A 0.9500 . ?
C4 C5 1.395(5) . ?
C4 H4A 0.9500 . ?
C5 C6 1.380(5) . ?
C5 H5A 0.9500 . ?
C6 C7 1.532(5) . ?
C7 C8 1.497(4) . ?
C7 C15 1.539(4) . ?
C7 C29 1.556(4) . ?
C8 C13 1.371(4) . ?
C8 C9 1.377(4) . ?
C9 C10 1.400(4) . ?
C10 C11 1.378(5) . ?
C10 H10A 0.9500 . ?
C11 C12 1.394(5) . ?
C11 H11A 0.9500 . ?
C12 C13 1.397(4) . ?
C12 H12A 0.9500 . ?
C13 C14 1.483(4) . ?
C14 C19 1.391(5) . ?
C14 C15 1.412(5) . ?
C15 C16 1.387(5) . ?
C16 C17 1.401(6) . ?
C16 H16A 0.9500 . ?
C17 C18 1.374(7) . ?
C17 H17A 0.9500 . ?
C18 C19 1.381(6) . ?
C18 H18A 0.9500 . ?
C19 H19A 0.9500 . ?
C20 C21 1.360(6) . ?
C20 C25 1.396(5) . ?
C20 H20A 0.9500 . ?
C21 C22 1.395(6) . ?
C21 H21A 0.9500 . ?
C22 C23 1.380(5) . ?
C22 H22A 0.9500 . ?
C23 C24 1.387(5) . ?
C23 H23A 0.9500 . ?
C24 C25 1.415(4) . ?
C24 C27 1.451(5) . ?
C26 C31 1.381(5) . ?
C26 C27 1.407(5) . ?
C27 C28 1.395(4) . ?
C28 C29 1.390(5) . ?
C28 H28A 0.9500 . ?
C29 C30 1.395(5) . ?
C30 C31 1.388(5) . ?
C30 H30A 0.9500 . ?
C31 H31A 0.9500 . ?
C32 C33 1.658(10) . ?
C32 H32A 0.9900 . ?
C32 H32B 0.9900 . ?
C33 C34 1.408(9) . ?
C33 H33A 0.9900 . ?
C33 H33B 0.9900 . ?
C34 C35 1.495(10) . ?
C34 H34A 0.9900 . ?
C34 H34B 0.9900 . ?
C35 C36 1.534(13) . ?
C35 H35A 0.9900 . ?
C35 H35B 0.9900 . ?
C36 C37 1.504(10) . ?
C36 H36A 0.9900 . ?
C36 H36B 0.9900 . ?
C37 H37A 0.9800 . ?
C37 H37B 0.9800 . ?
C37 H37C 0.9800 . ?

loop_
_geom_torsion_atom_site_label_1
_geom_torsion_atom_site_label_2
_geom_torsion_atom_site_label_3
_geom_torsion_atom_site_label_4
_geom_torsion
_geom_torsion_site_symmetry_1
_geom_torsion_site_symmetry_2
_geom_torsion_site_symmetry_3
_geom_torsion_site_symmetry_4
_geom_torsion_publ_flag
C6 C1 C2 C3 -2.4(4) . . . . ?
C9 C1 C2 C3 167.3(3) . . . . ?
C1 C2 C3 C4 -0.7(5) . . . . ?
C2 C3 C4 C5 2.9(5) . . . . ?
C3 C4 C5 C6 -1.8(5) . . . . ?
C4 C5 C6 C1 -1.3(4) . . . . ?
C4 C5 C6 C7 176.5(3) . . . . ?
C2 C1 C6 C5 3.4(4) . . . . ?
C9 C1 C6 C5 -168.3(3) . . . . ?
C2 C1 C6 C7 -174.9(3) . . . . ?
C9 C1 C6 C7 13.4(3) . . . . ?
C5 C6 C7 C8 165.9(3) . . . . ?
C1 C6 C7 C8 -16.1(3) . . . . ?
C5 C6 C7 C15 57.2(5) . . . . ?
C1 C6 C7 C15 -124.8(3) . . . . ?
C5 C6 C7 C29 -76.5(4) . . . . ?
C1 C6 C7 C29 101.5(3) . . . . ?
C6 C7 C8 C13 -142.1(3) . . . . ?
C15 C7 C8 C13 -11.5(3) . . . . ?
C29 C7 C8 C13 101.2(3) . . . . ?
C6 C7 C8 C9 14.3(3) . . . . ?
C15 C7 C8 C9 144.9(2) . . . . ?
C29 C7 C8 C9 -102.4(3) . . . . ?
C13 C8 C9 C10 -15.6(4) . . . . ?
C7 C8 C9 C10 -169.4(2) . . . . ?
C13 C8 C9 C1 146.7(3) . . . . ?
C7 C8 C9 C1 -7.1(3) . . . . ?
C2 C1 C9 C8 -174.8(3) . . . . ?
C6 C1 C9 C8 -4.2(3) . . . . ?
C2 C1 C9 C10 -17.2(5) . . . . ?
C6 C1 C9 C10 153.4(3) . . . . ?
C8 C9 C10 C11 5.0(4) . . . . ?
C1 C9 C10 C11 -150.8(3) . . . . ?
C9 C10 C11 C12 5.2(4) . . . . ?
C10 C11 C12 C13 -5.8(4) . . . . ?
C9 C8 C13 C12 15.0(4) . . . . ?
C7 C8 C13 C12 168.6(3) . . . . ?
C9 C8 C13 C14 -148.6(3) . . . . ?
C7 C8 C13 C14 5.0(3) . . . . ?
C11 C12 C13 C8 -3.8(4) . . . . ?
C11 C12 C13 C14 153.7(3) . . . . ?
C8 C13 C14 C19 177.8(3) . . . . ?
C12 C13 C14 C19 18.5(6) . . . . ?
C8 C13 C14 C15 4.6(3) . . . . ?
C12 C13 C14 C15 -154.6(3) . . . . ?
C19 C14 C15 C16 -1.5(4) . . . . ?
C13 C14 C15 C16 172.4(3) . . . . ?
C19 C14 C15 C7 174.0(3) . . . . ?
C13 C14 C15 C7 -12.1(3) . . . . ?
C8 C7 C15 C16 -171.3(3) . . . . ?
C6 C7 C15 C16 -62.5(5) . . . . ?
C29 C7 C15 C16 72.5(4) . . . . ?
C8 C7 C15 C14 13.8(3) . . . . ?
C6 C7 C15 C14 122.6(3) . . . . ?
C29 C7 C15 C14 -102.4(3) . . . . ?
C14 C15 C16 C17 -0.2(5) . . . . ?
C7 C15 C16 C17 -174.7(3) . . . . ?
C15 C16 C17 C18 1.7(5) . . . . ?
C16 C17 C18 C19 -1.5(6) . . . . ?
C17 C18 C19 C14 -0.3(5) . . . . ?
C15 C14 C19 C18 1.8(5) . . . . ?
C13 C14 C19 C18 -170.6(3) . . . . ?
C25 C20 C21 C22 0.4(5) . . . . ?
C20 C21 C22 C23 -0.3(6) . . . . ?
C21 C22 C23 C24 0.2(5) . . . . ?
C22 C23 C24 C25 -0.2(5) . . . . ?
C22 C23 C24 C27 -178.8(3) . . . . ?
C26 N1 C25 C20 -179.1(3) . . . . ?
C32 N1 C25 C20 -5.0(6) . . . . ?
C26 N1 C25 C24 0.7(4) . . . . ?
C32 N1 C25 C24 174.8(4) . . . . ?
C21 C20 C25 N1 179.5(3) . . . . ?
C21 C20 C25 C24 -0.4(5) . . . . ?
C23 C24 C25 N1 -179.6(3) . . . . ?
C27 C24 C25 N1 -0.6(4) . . . . ?
C23 C24 C25 C20 0.3(5) . . . . ?
C27 C24 C25 C20 179.2(3) . . . . ?
C25 N1 C26 C31 179.5(4) . . . . ?
C32 N1 C26 C31 5.3(6) . . . . ?
C25 N1 C26 C27 -0.5(4) . . . . ?
C32 N1 C26 C27 -174.7(4) . . . . ?
C31 C26 C27 C28 -0.2(5) . . . . ?
N1 C26 C27 C28 179.8(3) . . . . ?
C31 C26 C27 C24 -179.9(3) . . . . ?
N1 C26 C27 C24 0.1(4) . . . . ?
C23 C24 C27 C28 -0.6(6) . . . . ?
C25 C24 C27 C28 -179.4(3) . . . . ?
C23 C24 C27 C26 179.1(4) . . . . ?
C25 C24 C27 C26 0.3(3) . . . . ?
C26 C27 C28 C29 0.8(4) . . . . ?
C24 C27 C28 C29 -179.5(3) . . . . ?
C27 C28 C29 C30 -0.8(5) . . . . ?
C27 C28 C29 C7 -179.0(3) . . . . ?
C8 C7 C29 C28 -38.5(4) . . . . ?
C6 C7 C29 C28 -148.0(3) . . . . ?
C15 C7 C29 C28 68.8(3) . . . . ?
C8 C7 C29 C30 143.4(3) . . . . ?
C6 C7 C29 C30 33.8(4) . . . . ?
C15 C7 C29 C30 -109.4(4) . . . . ?
C28 C29 C30 C31 0.2(5) . . . . ?
C7 C29 C30 C31 178.3(3) . . . . ?
N1 C26 C31 C30 179.5(4) . . . . ?
C27 C26 C31 C30 -0.5(6) . . . . ?
C29 C30 C31 C26 0.5(6) . . . . ?
C25 N1 C32 C33 -87.9(6) . . . . ?
C26 N1 C32 C33 85.4(6) . . . . ?
N1 C32 C33 C34 -176.2(7) . . . . ?
C32 C33 C34 C35 -175.8(7) . . . . ?
C33 C34 C35 C36 -164.1(9) . . . . ?
C34 C35 C36 C37 -62.5(11) . . . . ?

loop_
_cod_related_entry_id
_cod_related_entry_database
_cod_related_entry_code
1 ChemSpider 28418650
